data_7210471
loop_
_publ_author_name
'Zhu, Qilong'
'Sheng, Tianlu'
'Fu, Ruibiao'
'Hu, Shengmin'
'Shen, Chaojun'
'Ma, Xiao'
'Wu, Xintao'

_publ_section_title
;
 Syntheses, structural aspects, luminescence and magnetism of four
 coordination polymers based on a new flexible polycarboxylate
;
_journal_issue 6
_journal_name_full CrystEngComm
_journal_page_first 2096
_journal_paper_doi 10.1039/c0ce00393j
_journal_volume 13
_journal_year 2011
_chemical_formula_sum 'C30 H64 Co3 N12 Na2 O42'
_chemical_formula_weight 1487.67
_chemical_name_systematic
;
?
;
_space_group_IT_number 2
_symmetry_cell_setting triclinic
_symmetry_space_group_name_Hall '-P 1'
_symmetry_space_group_name_H-M 'P -1'
_atom_sites_solution_hydrogens geom
_atom_sites_solution_primary direct
_atom_sites_solution_secondary difmap
_audit_creation_method SHELXL-97
_cell_angle_alpha 94.798(4)
_cell_angle_beta 109.001(7)
_cell_angle_gamma 99.623(7)
_cell_formula_units_Z 1
_cell_length_a 10.005(5)
_cell_length_b 10.433(5)
_cell_length_c 14.519(7)
_cell_measurement_reflns_used 4424
_cell_measurement_temperature 293(2)
_cell_measurement_theta_max 27.4700
_cell_measurement_theta_min 2.2003
_cell_volume 1397.2(12)
_computing_cell_refinement 'CrystalClear (Rigaku Inc., 2007)'
_computing_data_collection 'CrystalClear (Rigaku Inc., 2007)'
_computing_data_reduction 'CrystalClear (Rigaku Inc., 2007)'
_computing_structure_refinement 'SHELXL-97 (Sheldrick, 1997)'
_computing_structure_solution 'SHELXS-97 (Sheldrick, 1990)'
_diffrn_ambient_temperature 293(2)
_diffrn_measured_fraction_theta_full 0.983
_diffrn_measured_fraction_theta_max 0.983
_diffrn_radiation_monochromator graphite
_diffrn_radiation_source 'fine-focus sealed tube'
_diffrn_radiation_type MoK\a
_diffrn_radiation_wavelength 0.71073
_diffrn_reflns_av_R_equivalents 0.0325
_diffrn_reflns_av_sigmaI/netI 0.0552
_diffrn_reflns_limit_h_max 12
_diffrn_reflns_limit_h_min -12
_diffrn_reflns_limit_k_max 13
_diffrn_reflns_limit_k_min -11
_diffrn_reflns_limit_l_max 18
_diffrn_reflns_limit_l_min -18
_diffrn_reflns_number 11771
_diffrn_reflns_theta_full 27.45
_diffrn_reflns_theta_max 27.45
_diffrn_reflns_theta_min 2.00
_exptl_absorpt_coefficient_mu 1.018
_exptl_absorpt_correction_T_max 1.0000
_exptl_absorpt_correction_T_min 0.8464
_exptl_absorpt_correction_type multi-scan
_exptl_crystal_colour red
_exptl_crystal_density_diffrn 1.720
_exptl_crystal_density_method 'not measured'
_exptl_crystal_description block
_exptl_crystal_F_000 727
_exptl_crystal_size_max 0.2200
_exptl_crystal_size_mid 0.2000
_exptl_crystal_size_min 0.1600
_refine_diff_density_max 1.211
_refine_diff_density_min -0.657
_refine_diff_density_rms 0.145
_refine_ls_extinction_method none
_refine_ls_goodness_of_fit_ref 1.091
_refine_ls_hydrogen_treatment constr
_refine_ls_matrix_type full
_refine_ls_number_parameters 412
_refine_ls_number_reflns 6265
_refine_ls_number_restraints 0
_refine_ls_restrained_S_all 1.091
_refine_ls_R_factor_all 0.0651
_refine_ls_R_factor_gt 0.0510
_refine_ls_shift/su_max 0.000
_refine_ls_shift/su_mean 0.000
_refine_ls_structure_factor_coef Fsqd
_refine_ls_weighting_details 'calc w=1/[\s^2^(Fo^2^)+(0.0934P)^2^+0.5591P] where P=(Fo^2^+2Fc^2^)/3'
_refine_ls_weighting_scheme calc
_refine_ls_wR_factor_gt 0.1531
_refine_ls_wR_factor_ref 0.1688
_reflns_number_gt 4927
_reflns_number_total 6265
_reflns_threshold_expression >2sigma(I)
_cod_data_source_file c0ce00393j.txt
_cod_data_source_block complex-1
_cod_depositor_comments
;
The following automatic conversions were performed:

'_exptl_absorpt_correction_type' value 'Multi-scan' changed to
'multi-scan' according to the built-in table from CIF Core dictionary
named 'cif_core.dic' version 2.4.1 from 2010-06-29.

Automatic conversion script
Id: cif_fix_values 1891 2012-01-12 08:04:46Z andrius 
;
_cod_original_sg_symbol_H-M P-1
_cod_database_code 7210471

loop_
_symmetry_equiv_pos_as_xyz
'x, y, z'
'-x, -y, -z'

loop_
_atom_site_label
_atom_site_type_symbol
_atom_site_fract_x
_atom_site_fract_y
_atom_site_fract_z
_atom_site_U_iso_or_equiv
_atom_site_adp_type
_atom_site_occupancy
_atom_site_symmetry_multiplicity
_atom_site_calc_flag
_atom_site_refinement_flags
Co1 Co 0.0000 0.5000 0.5000 0.02237(17) Uani 1 2 d S
Co2 Co 0.75840(5) 0.86611(5) 0.36249(3) 0.02626(15) Uani 1 1 d .
Na1 Na -0.59545(18) 0.74439(17) -0.21638(13) 0.0410(4) Uani 1 1 d .
N1 N -0.0044(3) 0.6710(3) 0.1439(2) 0.0263(6) Uani 1 1 d .
N2 N -0.0294(3) 0.7372(3) -0.0146(2) 0.0282(6) Uani 1 1 d .
N3 N 0.1596(3) 0.8578(3) 0.1307(2) 0.0256(6) Uani 1 1 d .
N4 N 0.1271(3) 0.9260(3) -0.0193(2) 0.0261(6) Uani 1 1 d .
N5 N 0.1728(3) 0.7971(3) 0.2818(2) 0.0249(6) Uani 1 1 d .
N6 N -0.1738(3) 0.5495(3) 0.0023(2) 0.0269(6) Uani 1 1 d .
O1 O 0.4168(3) 0.7124(3) 0.2904(3) 0.0515(9) Uani 1 1 d .
O1W O 0.4442(8) 0.2527(8) 0.4625(6) 0.156(3) Uani 1 1 d .
O2 O 0.5626(3) 0.9040(3) 0.3692(2) 0.0335(6) Uani 1 1 d .
O2WA O 0.2488(9) 0.3686(11) 0.3475(6) 0.083(3) Uani 0.50 1 d P
O2WB O 0.3626(12) 0.4899(9) 0.3918(8) 0.092(3) Uani 0.50 1 d P
O3 O -0.3990(4) 0.6365(4) -0.2223(2) 0.0518(8) Uani 1 1 d .
O3W O -0.6413(5) 0.7678(5) -0.3806(3) 0.0776(13) Uani 1 1 d .
O4 O -0.2787(3) 0.4962(3) 0.21127(19) 0.0366(6) Uani 1 1 d .
O5 O 0.0296(3) 0.8073(3) -0.2788(2) 0.0429(7) Uani 1 1 d .
O6 O 0.4848(3) 1.0290(3) 0.15062(19) 0.0364(6) Uani 1 1 d .
O7 O 0.2280(3) 0.8045(3) -0.15322(19) 0.0338(6) Uani 1 1 d .
O8 O -0.4109(3) 0.6666(3) -0.07490(18) 0.0324(6) Uani 1 1 d .
O9 O 0.4033(3) 0.8695(3) 0.0240(2) 0.0341(6) Uani 1 1 d .
O10 O -0.3541(3) 0.6232(3) 0.09825(19) 0.0343(6) Uani 1 1 d .
O11 O -0.0411(3) 0.8407(3) 0.3562(2) 0.0364(6) Uani 1 1 d .
O12 O -0.0062(3) 0.6852(2) 0.45135(18) 0.0276(5) Uani 1 1 d .
O13 O 0.6709(3) 0.6601(2) 0.34221(19) 0.0300(5) Uani 1 1 d .
O14 O 0.6934(3) 0.8712(3) 0.20955(19) 0.0341(6) Uani 1 1 d .
O15 O 0.8309(3) 1.0683(3) 0.3901(2) 0.0392(7) Uani 1 1 d .
O16 O 0.8394(3) 0.8652(4) 0.5174(2) 0.0534(9) Uani 1 1 d .
O17 O 0.2178(3) 0.4952(3) 0.5121(2) 0.0337(6) Uani 1 1 d .
O18 O 0.0760(3) 0.5868(3) 0.64509(18) 0.0406(7) Uani 1 1 d .
C1 C -0.0648(4) 0.6564(3) 0.0454(3) 0.0241(7) Uani 1 1 d .
C2 C 0.1078(3) 0.7733(3) 0.1829(2) 0.0230(7) Uani 1 1 d .
C3 C 0.0841(4) 0.8363(3) 0.0341(2) 0.0233(7) Uani 1 1 d .
C4 C 0.0504(4) 0.9157(4) -0.1249(3) 0.0295(8) Uani 1 1 d .
H4A H 0.0551 1.0036 -0.1426 0.035 Uiso 1 1 calc R
H4B H -0.0506 0.8768 -0.1390 0.035 Uiso 1 1 calc R
C5 C -0.2208(4) 0.4656(3) 0.0647(3) 0.0280(7) Uani 1 1 d .
H5A H -0.1388 0.4343 0.1058 0.034 Uiso 1 1 calc R
H5B H -0.2914 0.3897 0.0236 0.034 Uiso 1 1 calc R
C6 C -0.2487(4) 0.5308(4) -0.1035(3) 0.0309(8) Uani 1 1 d .
H6A H -0.2976 0.4394 -0.1251 0.037 Uiso 1 1 calc R
H6B H -0.1777 0.5486 -0.1355 0.037 Uiso 1 1 calc R
C7 C 0.3088(4) 0.8908(4) 0.3262(3) 0.0273(7) Uani 1 1 d .
H7A H 0.3190 0.9244 0.3930 0.033 Uiso 1 1 calc R
H7B H 0.3079 0.9642 0.2894 0.033 Uiso 1 1 calc R
C8 C 0.2544(4) 1.0279(3) 0.0301(3) 0.0287(7) Uani 1 1 d .
H8A H 0.2382 1.0805 0.0823 0.034 Uiso 1 1 calc R
H8B H 0.2693 1.0851 -0.0165 0.034 Uiso 1 1 calc R
C9 C 0.1300(4) 0.7087(3) 0.3441(3) 0.0258(7) Uani 1 1 d .
H9A H 0.2157 0.7029 0.3980 0.031 Uiso 1 1 calc R
H9B H 0.0900 0.6218 0.3059 0.031 Uiso 1 1 calc R
C10 C 0.4395(4) 0.8290(4) 0.3282(3) 0.0291(8) Uani 1 1 d .
C11 C -0.3582(4) 0.6162(4) -0.1370(3) 0.0316(8) Uani 1 1 d .
C12 C 0.3896(4) 0.9746(3) 0.0738(3) 0.0281(7) Uani 1 1 d .
C13 C 0.1083(4) 0.8353(3) -0.1889(3) 0.0290(7) Uani 1 1 d .
C14 C -0.2871(4) 0.5337(3) 0.1303(3) 0.0276(7) Uani 1 1 d .
C15 C 0.0190(4) 0.7484(3) 0.3873(2) 0.0229(7) Uani 1 1 d .

loop_
_atom_site_aniso_label
_atom_site_aniso_U_11
_atom_site_aniso_U_22
_atom_site_aniso_U_33
_atom_site_aniso_U_23
_atom_site_aniso_U_13
_atom_site_aniso_U_12
Co1 0.0259(4) 0.0240(3) 0.0208(3) 0.0067(2) 0.0102(3) 0.0091(3)
Co2 0.0204(3) 0.0285(3) 0.0324(3) 0.0075(2) 0.0105(2) 0.00780(19)
Na1 0.0383(9) 0.0427(9) 0.0486(9) 0.0074(7) 0.0207(7) 0.0146(7)
N1 0.0203(14) 0.0297(15) 0.0303(14) 0.0097(12) 0.0099(12) 0.0039(12)
N2 0.0272(16) 0.0298(15) 0.0300(14) 0.0065(12) 0.0121(13) 0.0071(13)
N3 0.0226(15) 0.0291(15) 0.0283(14) 0.0076(12) 0.0123(12) 0.0047(12)
N4 0.0249(15) 0.0277(15) 0.0293(14) 0.0083(12) 0.0129(12) 0.0057(12)
N5 0.0148(13) 0.0337(15) 0.0280(14) 0.0082(12) 0.0100(11) 0.0035(12)
N6 0.0225(15) 0.0257(14) 0.0305(14) 0.0020(12) 0.0073(12) 0.0046(12)
O1 0.0234(14) 0.0360(16) 0.087(2) -0.0126(16) 0.0132(15) 0.0062(12)
O1W 0.142(5) 0.207(8) 0.195(7) 0.101(6) 0.131(5) 0.065(5)
O2 0.0181(12) 0.0353(14) 0.0438(14) -0.0014(12) 0.0088(11) 0.0038(11)
O2WA 0.060(5) 0.135(9) 0.053(4) 0.000(5) 0.029(4) 0.004(5)
O2WB 0.138(8) 0.071(5) 0.135(8) 0.052(5) 0.116(7) 0.048(6)
O3 0.059(2) 0.073(2) 0.0370(15) 0.0201(15) 0.0216(15) 0.0360(18)
O3W 0.084(3) 0.115(4) 0.0477(19) 0.022(2) 0.022(2) 0.056(3)
O4 0.0392(16) 0.0440(16) 0.0312(13) 0.0097(12) 0.0132(12) 0.0169(13)
O5 0.0486(18) 0.0431(16) 0.0331(14) -0.0003(12) 0.0074(13) 0.0152(14)
O6 0.0341(15) 0.0348(14) 0.0355(14) 0.0045(12) 0.0074(12) 0.0046(12)
O7 0.0320(14) 0.0355(14) 0.0385(14) 0.0026(11) 0.0154(12) 0.0144(11)
O8 0.0333(14) 0.0345(14) 0.0329(13) 0.0081(11) 0.0125(11) 0.0130(11)
O9 0.0304(14) 0.0323(14) 0.0426(14) 0.0049(11) 0.0137(12) 0.0128(11)
O10 0.0402(16) 0.0358(14) 0.0320(13) 0.0063(11) 0.0134(12) 0.0187(12)
O11 0.0315(14) 0.0429(15) 0.0516(16) 0.0277(13) 0.0251(13) 0.0206(12)
O12 0.0322(14) 0.0283(12) 0.0301(12) 0.0120(10) 0.0172(11) 0.0107(10)
O13 0.0253(13) 0.0303(13) 0.0373(13) 0.0079(11) 0.0128(11) 0.0082(10)
O14 0.0359(15) 0.0352(14) 0.0310(13) 0.0071(11) 0.0083(11) 0.0129(12)
O15 0.0390(16) 0.0305(14) 0.0418(15) -0.0002(12) 0.0095(13) 0.0020(12)
O16 0.0373(17) 0.083(2) 0.0392(16) 0.0237(16) 0.0094(13) 0.0115(16)
O17 0.0287(14) 0.0398(15) 0.0408(14) 0.0173(12) 0.0172(12) 0.0132(12)
O18 0.0600(19) 0.0370(15) 0.0230(12) 0.0014(11) 0.0079(12) 0.0199(14)
C1 0.0181(16) 0.0245(16) 0.0327(17) 0.0064(13) 0.0111(13) 0.0070(13)
C2 0.0170(16) 0.0287(17) 0.0276(16) 0.0082(13) 0.0106(13) 0.0083(13)
C3 0.0201(16) 0.0269(16) 0.0295(16) 0.0089(13) 0.0140(13) 0.0092(13)
C4 0.0295(19) 0.0349(19) 0.0309(17) 0.0131(15) 0.0141(15) 0.0134(15)
C5 0.0256(18) 0.0227(16) 0.0365(18) 0.0050(14) 0.0115(15) 0.0050(14)
C6 0.0279(19) 0.0294(18) 0.0330(18) -0.0020(15) 0.0086(15) 0.0063(15)
C7 0.0208(17) 0.0317(18) 0.0308(17) 0.0019(14) 0.0110(14) 0.0063(14)
C8 0.0295(19) 0.0250(17) 0.0388(19) 0.0098(14) 0.0188(16) 0.0078(14)
C9 0.0203(16) 0.0320(18) 0.0307(16) 0.0137(14) 0.0115(14) 0.0105(14)
C10 0.0203(17) 0.0341(19) 0.0342(18) 0.0052(15) 0.0107(15) 0.0064(15)
C11 0.030(2) 0.0296(18) 0.0350(19) 0.0056(15) 0.0115(16) 0.0054(15)
C12 0.0286(19) 0.0284(17) 0.0326(18) 0.0113(14) 0.0161(15) 0.0056(15)
C13 0.0309(19) 0.0238(16) 0.0337(18) 0.0083(14) 0.0124(15) 0.0053(14)
C14 0.0226(18) 0.0266(17) 0.0297(17) 0.0013(14) 0.0049(14) 0.0046(14)
C15 0.0207(16) 0.0245(16) 0.0248(15) 0.0065(13) 0.0086(13) 0.0053(13)

loop_
_atom_type_symbol
_atom_type_description
_atom_type_scat_dispersion_real
_atom_type_scat_dispersion_imag
_atom_type_scat_source
C C 0.0030 0.0020 'International Tables Vol C Tables 4.2.6.8 and 6.1.1.4'
H H 0.0000 0.0000 'International Tables Vol C Tables 4.2.6.8 and 6.1.1.4'
Co Co 0.3490 0.9720 'International Tables Vol C Tables 4.2.6.8 and 6.1.1.4'
N N 0.0060 0.0030 'International Tables Vol C Tables 4.2.6.8 and 6.1.1.4'
Na Na 0.0360 0.0250 'International Tables Vol C Tables 4.2.6.8 and 6.1.1.4'
O O 0.0110 0.0060 'International Tables Vol C Tables 4.2.6.8 and 6.1.1.4'

loop_
_geom_angle_atom_site_label_1
_geom_angle_atom_site_label_2
_geom_angle_atom_site_label_3
_geom_angle
_geom_angle_site_symmetry_1
_geom_angle_site_symmetry_3
O18 Co1 O18 180 . 2_566
O18 Co1 O12 88.82(11) . 2_566
O18 Co1 O12 91.18(11) 2_566 2_566
O18 Co1 O12 91.18(11) . .
O18 Co1 O12 88.82(11) 2_566 .
O12 Co1 O12 180 2_566 .
O18 Co1 O17 91.49(12) . 2_566
O18 Co1 O17 88.51(12) 2_566 2_566
O12 Co1 O17 97.47(10) 2_566 2_566
O12 Co1 O17 82.53(10) . 2_566
O18 Co1 O17 88.51(12) . .
O18 Co1 O17 91.49(12) 2_566 .
O12 Co1 O17 82.53(10) 2_566 .
O12 Co1 O17 97.47(10) . .
O17 Co1 O17 180 2_566 .
O15 Co2 O2 86.07(11) . .
O15 Co2 O11 90.43(12) . 1_655
O2 Co2 O11 176.46(11) . 1_655
O15 Co2 O14 90.37(11) . .
O2 Co2 O14 92.40(11) . .
O11 Co2 O14 87.15(11) 1_655 .
O15 Co2 O16 88.03(13) . .
O2 Co2 O16 91.20(12) . .
O11 Co2 O16 89.15(12) 1_655 .
O14 Co2 O16 175.96(12) . .
O15 Co2 O13 174.55(11) . .
O2 Co2 O13 89.28(10) . .
O11 Co2 O13 94.25(10) 1_655 .
O14 Co2 O13 92.66(10) . .
O16 Co2 O13 89.24(12) . .
C2 N1 C1 114.4(3) . .
C1 N2 C3 112.7(3) . .
C3 N3 C2 114.2(3) . .
C3 N4 C8 118.6(3) . .
C3 N4 C4 120.8(3) . .
C8 N4 C4 120.6(3) . .
C2 N5 C7 120.2(3) . .
C2 N5 C9 121.0(3) . .
C7 N5 C9 117.0(3) . .
C1 N6 C5 118.6(3) . .
C1 N6 C6 119.3(3) . .
C5 N6 C6 121.8(3) . .
C10 O2 Co2 125.9(2) . .
C15 O11 Co2 124.5(2) . 1_455
C15 O12 Co1 141.5(2) . .
N1 C1 N2 126.6(3) . .
N1 C1 N6 116.3(3) . .
N2 C1 N6 117.1(3) . .
N1 C2 N5 118.3(3) . .
N1 C2 N3 125.0(3) . .
N5 C2 N3 116.7(3) . .
N3 C3 N2 126.8(3) . .
N3 C3 N4 115.5(3) . .
N2 C3 N4 117.7(3) . .
N4 C4 C13 114.4(3) . .
N4 C4 H4A 108.7 . .
C13 C4 H4A 108.7 . .
N4 C4 H4B 108.7 . .
C13 C4 H4B 108.7 . .
H4A C4 H4B 107.6 . .
N6 C5 C14 113.4(3) . .
N6 C5 H5A 108.9 . .
C14 C5 H5A 108.9 . .
N6 C5 H5B 108.9 . .
C14 C5 H5B 108.9 . .
H5A C5 H5B 107.7 . .
N6 C6 C11 114.5(3) . .
N6 C6 H6A 108.6 . .
C11 C6 H6A 108.6 . .
N6 C6 H6B 108.6 . .
C11 C6 H6B 108.6 . .
H6A C6 H6B 107.6 . .
N5 C7 C10 112.2(3) . .
N5 C7 H7A 109.2 . .
C10 C7 H7A 109.2 . .
N5 C7 H7B 109.2 . .
C10 C7 H7B 109.2 . .
H7A C7 H7B 107.9 . .
N4 C8 C12 113.2(3) . .
N4 C8 H8A 108.9 . .
C12 C8 H8A 108.9 . .
N4 C8 H8B 108.9 . .
C12 C8 H8B 108.9 . .
H8A C8 H8B 107.8 . .
N5 C9 C15 115.2(3) . .
N5 C9 H9A 108.5 . .
C15 C9 H9A 108.5 . .
N5 C9 H9B 108.5 . .
C15 C9 H9B 108.5 . .
H9A C9 H9B 107.5 . .
O1 C10 O2 125.6(3) . .
O1 C10 C7 118.6(3) . .
O2 C10 C7 115.7(3) . .
O3 C11 O8 119.8(3) . .
O3 C11 C6 120.4(4) . .
O8 C11 C6 119.7(3) . .
O6 C12 O9 120.9(3) . .
O6 C12 C8 121.8(3) . .
O9 C12 C8 117.3(3) . .
O7 C13 O5 124.3(4) . .
O7 C13 C4 120.5(3) . .
O5 C13 C4 115.2(3) . .
O4 C14 O10 122.9(3) . .
O4 C14 C5 119.0(3) . .
O10 C14 C5 118.0(3) . .
O12 C15 O11 124.2(3) . .
O12 C15 C9 117.1(3) . .
O11 C15 C9 118.6(3) . .

loop_
_geom_bond_atom_site_label_1
_geom_bond_atom_site_label_2
_geom_bond_distance
_geom_bond_site_symmetry_2
Co1 O18 2.060(3) .
Co1 O18 2.060(3) 2_566
Co1 O12 2.116(3) 2_566
Co1 O12 2.116(3) .
Co1 O17 2.138(3) 2_566
Co1 O17 2.138(3) .
Co2 O15 2.072(3) .
Co2 O2 2.093(3) .
Co2 O11 2.097(3) 1_655
Co2 O14 2.109(3) .
Co2 O16 2.129(3) .
Co2 O13 2.138(3) .
N1 C2 1.343(5) .
N1 C1 1.343(4) .
N2 C1 1.348(5) .
N2 C3 1.350(5) .
N3 C3 1.337(4) .
N3 C2 1.354(4) .
N4 C3 1.366(4) .
N4 C8 1.447(5) .
N4 C4 1.460(4) .
N5 C2 1.352(4) .
N5 C7 1.449(5) .
N5 C9 1.452(4) .
N6 C1 1.363(4) .
N6 C5 1.442(5) .
N6 C6 1.452(4) .
O1 C10 1.244(5) .
O2 C10 1.267(4) .
O2WA O2WB 1.490(13) .
O3 C11 1.220(5) .
O4 C14 1.251(5) .
O5 C13 1.264(4) .
O6 C12 1.222(4) .
O7 C13 1.248(4) .
O8 C11 1.301(5) .
O9 C12 1.314(4) .
O10 C14 1.271(4) .
O11 C15 1.258(4) .
O11 Co2 2.097(3) 1_455
O12 C15 1.250(4) .
C4 C13 1.512(5) .
C4 H4A 0.9700 .
C4 H4B 0.9700 .
C5 C14 1.520(5) .
C5 H5A 0.9700 .
C5 H5B 0.9700 .
C6 C11 1.511(5) .
C6 H6A 0.9700 .
C6 H6B 0.9700 .
C7 C10 1.545(5) .
C7 H7A 0.9700 .
C7 H7B 0.9700 .
C8 C12 1.514(5) .
C8 H8A 0.9700 .
C8 H8B 0.9700 .
C9 C15 1.537(5) .
C9 H9A 0.9700 .
C9 H9B 0.9700 .

loop_
_geom_torsion_atom_site_label_1
_geom_torsion_atom_site_label_2
_geom_torsion_atom_site_label_3
_geom_torsion_atom_site_label_4
_geom_torsion
_geom_torsion_site_symmetry_1
O15 Co2 O2 C10 155.2(3) .
O11 Co2 O2 C10 147.5(16) 1_655
O14 Co2 O2 C10 65.0(3) .
O16 Co2 O2 C10 -116.9(3) .
O13 Co2 O2 C10 -27.7(3) .
O18 Co1 O12 C15 140.5(4) .
O18 Co1 O12 C15 -39.5(4) 2_566
O12 Co1 O12 C15 73(100) 2_566
O17 Co1 O12 C15 -128.1(4) 2_566
O17 Co1 O12 C15 51.9(4) .
C2 N1 C1 N2 -4.3(5) .
C2 N1 C1 N6 176.4(3) .
C3 N2 C1 N1 3.8(5) .
C3 N2 C1 N6 -176.9(3) .
C5 N6 C1 N1 3.3(5) .
C6 N6 C1 N1 177.1(3) .
C5 N6 C1 N2 -176.0(3) .
C6 N6 C1 N2 -2.3(5) .
C1 N1 C2 N5 178.5(3) .
C1 N1 C2 N3 0.3(5) .
C7 N5 C2 N1 169.1(3) .
C9 N5 C2 N1 4.6(5) .
C7 N5 C2 N3 -12.5(5) .
C9 N5 C2 N3 -177.0(3) .
C3 N3 C2 N1 3.5(5) .
C3 N3 C2 N5 -174.8(3) .
C2 N3 C3 N2 -4.0(5) .
C2 N3 C3 N4 175.2(3) .
C1 N2 C3 N3 0.7(5) .
C1 N2 C3 N4 -178.5(3) .
C8 N4 C3 N3 4.8(5) .
C4 N4 C3 N3 -178.0(3) .
C8 N4 C3 N2 -175.9(3) .
C4 N4 C3 N2 1.3(5) .
C3 N4 C4 C13 -90.4(4) .
C8 N4 C4 C13 86.8(4) .
C1 N6 C5 C14 64.3(4) .
C6 N6 C5 C14 -109.3(4) .
C1 N6 C6 C11 -77.6(4) .
C5 N6 C6 C11 95.9(4) .
C2 N5 C7 C10 -83.5(4) .
C9 N5 C7 C10 81.6(4) .
C3 N4 C8 C12 60.4(4) .
C4 N4 C8 C12 -116.8(3) .
C2 N5 C9 C15 -95.4(4) .
C7 N5 C9 C15 99.6(4) .
Co2 O2 C10 O1 12.2(6) .
Co2 O2 C10 C7 -167.9(2) .
N5 C7 C10 O1 2.4(5) .
N5 C7 C10 O2 -177.5(3) .
N6 C6 C11 O3 160.2(4) .
N6 C6 C11 O8 -21.0(5) .
N4 C8 C12 O6 -145.8(3) .
N4 C8 C12 O9 36.7(4) .
N4 C4 C13 O7 -13.4(5) .
N4 C4 C13 O5 168.9(3) .
N6 C5 C14 O4 -151.5(3) .
N6 C5 C14 O10 31.4(5) .
Co1 O12 C15 O11 154.1(3) .
Co1 O12 C15 C9 -25.4(5) .
Co2 O11 C15 O12 -23.2(5) 1_455
Co2 O11 C15 C9 156.3(2) 1_455
N5 C9 C15 O12 -170.8(3) .
N5 C9 C15 O11 9.8(5) .
